data_7013074
loop_
_publ_author_name
'Francis Carr\'e'
'Robert J. P. Corriu'
'Emmanuelle Lancelle-Beltran'
'Ahmad Mehdi'
'Catherine Rey\'e'
'Roger Guilard'
'Jan S\'ykora'
'Arie van der Lee'

_publ_section_title
;
 X-Ray crystal structures of copper(II) and cobalt(II) complexes with
 Schiff base ligands. Reactivity towards dioxygen
;
_journal_issue 16
_journal_name_full 'Dalton Trans.'
_journal_page_first 3211
_journal_page_last 3215
_journal_paper_doi 10.1039/b304032a
_journal_year 2003
_chemical_formula_moiety ' C26 H37 Cu1 N3 O2 Si1 '
_chemical_formula_sum 'C26 H37 Cu N3 O2 Si'
_chemical_formula_weight 515.23
_chemical_melting_point ?
_chemical_name_systematic
;
3-trimethysilyl-propyl-bis(3-salicylidenamino-propyl)-amine Cu salt
;
_space_group_IT_number 32
_symmetry_cell_setting orthorhombic
_symmetry_space_group_name_Hall 'P -2bc 2'
_symmetry_space_group_name_H-M 'P 2 c b'
_atom_sites_solution_hydrogens geom
_atom_sites_solution_primary direct
_atom_sites_solution_secondary difmap
_cell_angle_alpha 90
_cell_angle_beta 90
_cell_angle_gamma 90
_cell_formula_units_Z 4
_cell_length_a 6.881(1)
_cell_length_b 13.389(3)
_cell_length_c 30.349(4)
_cell_measurement_reflns_used 20
_cell_measurement_temperature 293
_cell_measurement_theta_max 13
_cell_measurement_theta_min 10
_cell_volume 2796.0(8)
_computing_data_collection
;
P3-Siemens software
;
_computing_data_reduction
;
XDISK (P3-Siemens software)
;
_computing_molecular_graphics 'Ortep-3 for Windows (Farrugia, 1997)'
_computing_publication_material
;
CRYSTALS (Watkin et al 2001)
;
_computing_structure_refinement
;
CRYSTALS (Watkin et al 2001)
;
_computing_structure_solution
;
SIR92 (Altomare et al, 1994)
;
_diffrn_ambient_temperature 293
_diffrn_measured_fraction_theta_max 1.000
_diffrn_measurement_device_type
;
P3 Siemens 4-circle diffractometer
;
_diffrn_measurement_method \w/2\q
_diffrn_radiation_monochromator graphite
_diffrn_radiation_type 'Mo K\a'
_diffrn_radiation_wavelength 0.71073
_diffrn_reflns_av_R_equivalents 0.02
_diffrn_reflns_limit_h_max 8
_diffrn_reflns_limit_h_min -8
_diffrn_reflns_limit_k_max 15
_diffrn_reflns_limit_k_min -15
_diffrn_reflns_limit_l_max 36
_diffrn_reflns_limit_l_min -36
_diffrn_reflns_number 10515
_diffrn_reflns_theta_max 25.05
_diffrn_reflns_theta_min 2.03
_diffrn_standards_decay_% 2.50
_diffrn_standards_interval_count 0
_diffrn_standards_interval_time 100
_diffrn_standards_number 3
_exptl_absorpt_coefficient_mu 0.849
_exptl_absorpt_correction_T_max 0.95
_exptl_absorpt_correction_T_min 0.79
_exptl_absorpt_correction_type multi-scan
_exptl_crystal_colour ' dark green '
_exptl_crystal_density_diffrn 1.224
_exptl_crystal_density_meas ?
_exptl_crystal_description ' prism '
_exptl_crystal_F_000 1092.000
_exptl_crystal_size_max 0.42
_exptl_crystal_size_mid 0.28
_exptl_crystal_size_min 0.06
_refine_diff_density_max 1.15
_refine_diff_density_min -0.73
_refine_ls_abs_structure_details 'Flack, 0 Friedel-pairs'
_refine_ls_abs_structure_Flack -0.008(16)
_refine_ls_goodness_of_fit_ref 0.8899
_refine_ls_hydrogen_treatment refxyz
_refine_ls_matrix_type full
_refine_ls_number_parameters 299
_refine_ls_number_reflns 4948
_refine_ls_R_factor_all 0.0606
_refine_ls_R_factor_gt 0.0380
_refine_ls_shift/su_max 0.000729
_refine_ls_structure_factor_coef Fsqd
_refine_ls_weighting_details
;
Method= Tukey and Prince
W = [weight] * [1-(deltaF/6*sigmaF)^2]^2

6.51 9.07 4.29 1.03
;
_refine_ls_weighting_scheme calc
_refine_ls_wR_factor_all 0.0897
_refine_ls_wR_factor_gt 0.0761
_refine_ls_wR_factor_ref 0.0897
_reflns_limit_h_max 8
_reflns_limit_h_min -8
_reflns_limit_k_max 15
_reflns_limit_k_min 0
_reflns_limit_l_max 36
_reflns_limit_l_min 0
_reflns_number_gt 3494
_reflns_number_total 4948
_reflns_threshold_expression >2.00\s(I)
_cod_data_source_file b304032a.txt
_cod_data_source_block 2cu
_cod_depositor_comments
;
The following automatic conversions were performed:
'_symmetry_cell_setting' value 'Orthorhombic ' changed to 'orthorhombic'
according to '/home/adriana/struct/CIF-dictionaries/cif_core.dic'
dictionary named 'cif_core.dic' version 2.4.1 from 2010-06-29.

Automatic conversion script
Id: cif_fix_enum 1555 2011-01-17 13:19:09Z saulius 

The following automatic conversions were performed:

'_chemical_melting_point' value 'not measured' was changed to '?' -
the value is undefined or not given.

Automatic conversion script
Id: cif_fix_values 1569 2011-02-09 13:29:24Z adriana 
;
_cod_original_sg_symbol_H-M 'P 2 c b '
_cod_original_formula_sum ' C26 H37 Cu1 N3 O2 Si1 '
_cod_database_code 7013074

loop_
_symmetry_equiv_pos_as_xyz
x,y,z
x,-y,-z
x,-y+1/2,z+1/2
x,y+1/2,-z+1/2

loop_
_atom_site_aniso_label
_atom_site_aniso_U_11
_atom_site_aniso_U_22
_atom_site_aniso_U_33
_atom_site_aniso_U_23
_atom_site_aniso_U_13
_atom_site_aniso_U_12
Cu1 0.0388(2) 0.0423(2) 0.0339(2) -0.0036(2) -0.0010(3) -0.0004(4)
Si46 0.0980(13) 0.0690(10) 0.0377(7) 0.0080(7) 0.0104(8) 0.0070(10)
O7 0.0398(17) 0.082(3) 0.0369(17) -0.0014(17) 0.0035(14) -0.0100(19)
O28 0.0492(19) 0.0474(19) 0.058(2) -0.0130(16) -0.0015(17) 0.0077(17)
N2 0.039(2) 0.042(2) 0.038(2) -0.0038(17) -0.0011(17) -0.0026(17)
N19 0.0483(19) 0.0373(17) 0.0420(17) 0.0033(14) 0.005(3) 0.006(2)
N23 0.046(2) 0.045(2) 0.036(2) -0.0024(18) -0.0033(17) -0.0071(19)
C3 0.048(3) 0.042(3) 0.039(3) -0.005(2) -0.007(2) 0.007(2)
C5 0.048(3) 0.030(2) 0.043(3) -0.003(2) 0.008(2) 0.005(2)
C6 0.048(3) 0.034(2) 0.042(2) 0.002(2) 0.003(2) 0.002(2)
C8 0.050(3) 0.047(3) 0.055(3) 0.005(2) 0.011(2) -0.001(2)
C9 0.063(4) 0.054(3) 0.065(3) 0.012(3) 0.021(3) 0.001(2)
C10 0.091(5) 0.057(3) 0.045(3) 0.011(3) 0.019(3) 0.008(3)
C11 0.067(3) 0.050(3) 0.037(2) 0.000(2) 0.000(2) 0.007(3)
C16 0.049(3) 0.049(3) 0.048(3) -0.010(2) 0.001(2) -0.015(2)
C17 0.078(4) 0.045(3) 0.049(3) -0.012(2) 0.011(3) -0.018(3)
C18 0.083(5) 0.035(2) 0.048(2) 0.000(2) 0.017(3) 0.007(3)
C20 0.051(3) 0.044(3) 0.058(3) 0.013(3) 0.007(3) 0.012(2)
C21 0.048(3) 0.072(4) 0.057(3) 0.022(3) -0.004(3) 0.004(3)
C22 0.048(3) 0.071(4) 0.043(3) 0.002(3) -0.012(2) -0.009(3)
C24 0.063(4) 0.048(3) 0.031(2) -0.001(2) 0.002(2) -0.017(2)
C26 0.064(3) 0.037(2) 0.038(3) 0.004(2) 0.012(2) -0.005(2)
C27 0.056(3) 0.033(2) 0.044(3) 0.004(2) 0.014(2) 0.003(2)
C29 0.062(4) 0.043(3) 0.068(3) 0.006(2) 0.022(3) 0.007(2)
C30 0.083(4) 0.043(3) 0.089(4) 0.010(3) 0.038(4) 0.009(4)
C31 0.117(6) 0.043(3) 0.076(4) -0.011(3) 0.037(4) 0.015(4)
C32 0.106(5) 0.043(3) 0.048(3) -0.004(3) 0.017(3) -0.010(3)
C43 0.051(3) 0.045(3) 0.037(2) 0.005(2) 0.004(2) 0.007(2)
C44 0.062(3) 0.051(3) 0.047(3) 0.014(2) 0.006(2) 0.004(3)
C45 0.061(3) 0.062(3) 0.044(3) 0.012(3) 0.009(2) 0.003(3)
C47 0.322(16) 0.061(5) 0.083(5) 0.009(4) 0.034(8) 0.022(7)
C51 0.267(15) 0.153(8) 0.098(6) 0.030(6) -0.112(9) -0.030(10)
C55 0.233(13) 0.291(15) 0.140(8) 0.130(9) 0.130(10) 0.139(13)

loop_
_atom_site_label
_atom_site_type_symbol
_atom_site_thermal_displace_type
_atom_site_fract_x
_atom_site_fract_y
_atom_site_fract_z
_atom_site_occupancy
_atom_site_U_iso_or_equiv
_atom_site_calc_flag
_atom_site_refinement_flags
Cu1 Cu Uani 0.58300(18) 0.12000(4) 0.79643(2) 1.000 0.0383(1) . .
Si46 Si Uani 0.3345(3) -0.21007(13) 0.98364(5) 1.000 0.0682(6) . .
O7 O Uani 0.8250(5) 0.1262(3) 0.76340(10) 1.000 0.0529(13) . .
O28 O Uani 0.3402(5) 0.1913(2) 0.80871(11) 1.000 0.0515(11) . .
N2 N Uani 0.4566(5) 0.0516(3) 0.74742(12) 1.000 0.0397(12) . .
N19 N Uani 0.5898(8) -0.0374(2) 0.83240(10) 1.000 0.0425(10) . .
N23 N Uani 0.7079(6) 0.1765(3) 0.84908(12) 1.000 0.0423(12) . .
C3 C Uani 0.5123(7) 0.0549(4) 0.70681(15) 1.000 0.0430(17) . .
C5 C Uani 0.6879(7) 0.1018(3) 0.69170(15) 1.000 0.0403(16) . .
C6 C Uani 0.8348(7) 0.1333(3) 0.72066(14) 1.000 0.0413(14) . .
C8 C Uani 1.0088(7) 0.1709(4) 0.70174(17) 1.000 0.0507(17) . .
C9 C Uani 1.0268(8) 0.1807(4) 0.65678(18) 1.000 0.0607(19) . .
C10 C Uani 0.8784(9) 0.1523(4) 0.62864(18) 1.000 0.064(2) . .
C11 C Uani 0.7137(8) 0.1130(4) 0.64583(15) 1.000 0.0513(16) . .
C16 C Uani 0.2870(7) -0.0074(4) 0.75989(16) 1.000 0.0487(17) . .
C17 C Uani 0.3489(8) -0.1095(4) 0.77724(16) 1.000 0.0573(19) . .
C18 C Uani 0.5490(10) -0.1139(3) 0.79860(15) 1.000 0.0553(19) . .
C20 C Uani 0.7933(7) -0.0482(4) 0.84763(17) 1.000 0.0510(17) . .
C21 C Uani 0.8643(8) 0.0276(4) 0.88048(17) 1.000 0.0590(19) . .
C22 C Uani 0.8919(7) 0.1332(4) 0.86227(16) 1.000 0.0540(19) . .
C24 C Uani 0.6398(7) 0.2511(4) 0.87134(14) 1.000 0.0473(18) . .
C26 C Uani 0.4587(8) 0.3003(4) 0.86524(15) 1.000 0.0463(16) . .
C27 C Uani 0.3177(7) 0.2682(3) 0.83400(14) 1.000 0.0443(16) . .
C29 C Uani 0.1433(8) 0.3231(4) 0.83115(18) 1.000 0.0577(19) . .
C30 C Uani 0.1042(12) 0.4027(4) 0.8580(2) 1.000 0.072(2) . .
C31 C Uani 0.2377(11) 0.4313(4) 0.8893(2) 1.000 0.079(3) . .
C32 C Uani 0.4120(10) 0.3834(4) 0.89275(17) 1.000 0.066(2) . .
C43 C Uani 0.4481(8) -0.0405(4) 0.86919(15) 1.000 0.0443(16) . .
C44 C Uani 0.4602(8) -0.1298(4) 0.90051(16) 1.000 0.0533(17) . .
C45 C Uani 0.2958(8) -0.1308(4) 0.93388(15) 1.000 0.0557(17) . .
C47 C Uani 0.3873(18) -0.3372(5) 0.9680(2) 1.000 0.155(6) . .
C51 C Uani 0.5377(17) -0.1590(7) 1.0147(2) 1.000 0.173(6) . .
C55 C Uani 0.1161(17) -0.2048(9) 1.0183(3) 1.000 0.221(7) . .
H31 H Uiso 0.4263(7) 0.0231(4) 0.68357(15) 1.000 0.0517 . .
H81 H Uiso 1.1190(7) 0.1919(4) 0.72244(17) 1.000 0.0641 . .
H91 H Uiso 1.1494(8) 0.2107(4) 0.64364(18) 1.000 0.0712 . .
H101 H Uiso 0.8942(9) 0.1594(4) 0.59573(18) 1.000 0.0755 . .
H111 H Uiso 0.6035(8) 0.0918(4) 0.62531(15) 1.000 0.0646 . .
H161 H Uiso 0.2099(7) 0.0284(4) 0.78330(16) 1.000 0.0585 . .
H162 H Uiso 0.2002(7) -0.0174(4) 0.73348(16) 1.000 0.0585 . .
H171 H Uiso 0.2534(8) -0.1318(4) 0.80020(16) 1.000 0.0708 . .
H172 H Uiso 0.3469(8) -0.1587(4) 0.75218(16) 1.000 0.0708 . .
H181 H Uiso 0.5610(10) -0.1826(3) 0.81202(15) 1.000 0.0652 . .
H182 H Uiso 0.6460(10) -0.1084(3) 0.77382(15) 1.000 0.0652 . .
H201 H Uiso 0.8106(7) -0.1163(4) 0.86013(17) 1.000 0.0605 . .
H202 H Uiso 0.8807(7) -0.0411(4) 0.82087(17) 1.000 0.0605 . .
H211 H Uiso 0.7625(8) 0.0293(4) 0.90472(17) 1.000 0.0705 . .
H212 H Uiso 0.9884(8) 0.0026(4) 0.89316(17) 1.000 0.0705 . .
H221 H Uiso 0.9505(7) 0.1776(4) 0.88570(16) 1.000 0.0647 . .
H222 H Uiso 0.9819(7) 0.1319(4) 0.83632(16) 1.000 0.0647 . .
H241 H Uiso 0.7236(7) 0.2774(4) 0.89561(14) 1.000 0.0595 . .
H291 H Uiso 0.0411(8) 0.3030(4) 0.80796(18) 1.000 0.0698 . .
H301 H Uiso -0.0230(12) 0.4404(4) 0.8561(2) 1.000 0.0896 . .
H311 H Uiso 0.2083(11) 0.4905(4) 0.9092(2) 1.000 0.0904 . .
H321 H Uiso 0.5060(10) 0.4081(4) 0.91508(17) 1.000 0.0839 . .
H431 H Uiso 0.4576(8) 0.0228(4) 0.88662(15) 1.000 0.0533 . .
H432 H Uiso 0.3119(8) -0.0418(4) 0.85510(15) 1.000 0.0533 . .
H441 H Uiso 0.5894(8) -0.1267(4) 0.91668(16) 1.000 0.0688 . .
H442 H Uiso 0.4591(8) -0.1942(4) 0.88300(16) 1.000 0.0688 . .
H451 H Uiso 0.2742(8) -0.0591(4) 0.94380(15) 1.000 0.0683 . .
H452 H Uiso 0.1746(8) -0.1536(4) 0.91834(15) 1.000 0.0683 . .
H471 H Uiso 0.4120(18) -0.3800(5) 0.9942(2) 1.000 0.2043 . .
H472 H Uiso 0.5121(18) -0.3373(5) 0.9492(2) 1.000 0.2043 . .
H473 H Uiso 0.2814(18) -0.3660(5) 0.9497(2) 1.000 0.2043 . .
H511 H Uiso 0.5747(17) -0.2028(7) 1.0399(2) 1.000 0.1907 . .
H512 H Uiso 0.5257(17) -0.0905(7) 1.0221(2) 1.000 0.1907 . .
H513 H Uiso 0.6658(17) -0.1642(7) 0.9933(2) 1.000 0.1907 . .
H551 H Uiso 0.1307(17) -0.2418(9) 1.0458(3) 1.000 0.2495 . .
H552 H Uiso 0.0935(17) -0.1284(9) 1.0278(3) 1.000 0.2495 . .
H553 H Uiso -0.0032(17) -0.2233(9) 1.0021(3) 1.000 0.2495 . .

loop_
_atom_type_symbol
_atom_type_scat_dispersion_real
_atom_type_scat_dispersion_imag
_atom_type_scat_Cromer_Mann_a1
_atom_type_scat_Cromer_Mann_b1
_atom_type_scat_Cromer_Mann_a2
_atom_type_scat_Cromer_Mann_b2
_atom_type_scat_Cromer_Mann_a3
_atom_type_scat_Cromer_Mann_b3
_atom_type_scat_Cromer_Mann_a4
_atom_type_scat_Cromer_Mann_b4
_atom_type_scat_Cromer_Mann_c
_atom_type_scat_source
'Cu  ' 0.2630 1.2660 13.3380 3.5828 7.1676 0.2470 5.6158 11.3966 1.6735 64.8126 1.1910 International_Tables_Vol_IV_Table_2.2B
'Si  ' 0.0720 0.0710 6.2915 2.4386 3.0353 32.3337 1.9891 0.6785 1.5410 81.6937 1.1407 International_Tables_Vol_IV_Table_2.2B
'N   ' 0.0061 0.0033 12.2126 0.0057 3.1322 9.8933 2.0125 28.9975 1.1663 0.5826 -11.5290 International_Tables_Vol_IV_Table_2.2B
'O   ' 0.0106 0.0060 3.0485 13.2771 2.2868 5.7011 1.5463 0.3239 0.8670 32.9089 0.2508 International_Tables_Vol_IV_Table_2.2B
'C   ' 0.0033 0.0016 2.3100 20.8439 1.0200 10.2075 1.5886 0.5687 0.8650 51.6512 0.2156 International_Tables_Vol_IV_Table_2.2B
'H   ' 0.0000 0.0000 0.4930 10.5109 0.3229 26.1257 0.1402 3.1424 0.0408 57.7997 0.0030 International_Tables_Vol_IV_Table_2.2B

loop_
_geom_angle_atom_site_label_1
_geom_angle_atom_site_label_2
_geom_angle_atom_site_label_3
_geom_angle
_geom_angle_site_symmetry_1
_geom_angle_site_symmetry_2
_geom_angle_site_symmetry_3
_geom_angle_publ_flag
O7 Cu1 O28 143.79(15) . . . yes
O7 Cu1 N2 90.51(14) . . . yes
O7 Cu1 N19 104.95(17) . . . yes
O7 Cu1 N23 91.61(16) . . . yes
O28 Cu1 N2 89.64(15) . . . yes
O28 Cu1 N19 111.20(16) . . . yes
O28 Cu1 N23 91.75(15) . . . yes
N2 Cu1 N19 86.71(15) . . . yes
N2 Cu1 N23 174.33(16) . . . yes
N19 Cu1 N23 87.66(15) . . . yes
C45 Si46 C47 110.7(3) . . . yes
C45 Si46 C51 108.4(3) . . . yes
C45 Si46 C55 109.0(4) . . . yes
C47 Si46 C51 109.6(5) . . . yes
C47 Si46 C55 110.6(5) . . . yes
C51 Si46 C55 108.5(4) . . . yes
Cu1 O7 C6 124.1(3) . . . yes
Cu1 O28 C27 127.1(3) . . . yes
Cu1 N2 C3 125.4(3) . . . yes
Cu1 N2 C16 114.4(3) . . . yes
C3 N2 C16 120.2(4) . . . yes
Cu1 N19 C18 107.0(2) . . . yes
Cu1 N19 C20 104.4(3) . . . yes
Cu1 N19 C43 111.0(3) . . . yes
C18 N19 C20 109.2(4) . . . yes
C18 N19 C43 112.2(4) . . . yes
C20 N19 C43 112.6(3) . . . yes
Cu1 N23 C22 116.9(3) . . . yes
Cu1 N23 C24 124.3(3) . . . yes
C22 N23 C24 118.8(4) . . . yes
N2 C3 C5 124.7(4) . . . yes
C3 C5 C6 122.5(4) . . . no
C3 C5 C11 117.8(4) . . . no
C6 C5 C11 119.7(4) . . . no
O7 C6 C5 124.3(4) . . . yes
O7 C6 C8 118.2(4) . . . yes
C5 C6 C8 117.4(4) . . . no
C6 C8 C9 120.7(5) . . . no
C8 C9 C10 121.3(5) . . . no
C9 C10 C11 119.1(5) . . . no
C5 C11 C10 121.8(5) . . . no
N2 C16 C17 110.6(4) . . . yes
C16 C17 C18 115.7(4) . . . no
N19 C18 C17 116.2(5) . . . yes
N19 C20 C21 116.6(4) . . . yes
C20 C21 C22 115.1(4) . . . no
N23 C22 C21 111.2(4) . . . yes
N23 C24 C26 127.4(4) . . . yes
C24 C26 C27 123.0(4) . . . no
C24 C26 C32 118.8(5) . . . no
C27 C26 C32 118.1(5) . . . no
O28 C27 C26 123.7(4) . . . yes
O28 C27 C29 118.7(4) . . . yes
C26 C27 C29 117.6(4) . . . no
C27 C29 C30 122.5(5) . . . no
C29 C30 C31 119.8(7) . . . no
C30 C31 C32 120.6(6) . . . no
C26 C32 C31 121.3(5) . . . no
N19 C43 C44 117.0(4) . . . yes
C43 C44 C45 112.4(4) . . . no
Si46 C45 C44 116.0(4) . . . yes
N2 C3 H31 118.4(5) . . . no
C5 C3 H31 116.9(5) . . . no
C6 C8 H81 118.3(5) . . . no
C9 C8 H81 121.0(6) . . . no
C8 C9 H91 120.1(6) . . . no
C10 C9 H91 118.6(6) . . . no
C9 C10 H101 120.3(7) . . . no
C11 C10 H101 120.5(6) . . . no
C5 C11 H111 118.6(6) . . . no
C10 C11 H111 119.6(5) . . . no
N2 C16 H161 110.3(5) . . . no
N2 C16 H162 109.8(5) . . . no
C17 C16 H161 109.3(5) . . . no
C17 C16 H162 108.7(5) . . . no
H161 C16 H162 108.2(6) . . . no
C16 C17 H171 108.9(6) . . . no
C16 C17 H172 108.8(5) . . . no
C18 C17 H171 106.6(5) . . . no
C18 C17 H172 108.0(6) . . . no
H171 C17 H172 108.7(7) . . . no
N19 C18 H181 109.7(5) . . . no
N19 C18 H182 110.0(6) . . . no
C17 C18 H181 106.3(6) . . . no
C17 C18 H182 106.2(5) . . . no
H181 C18 H182 108.3(6) . . . no
N19 C20 H201 108.8(5) . . . no
N19 C20 H202 107.5(5) . . . no
C21 C20 H201 109.1(5) . . . no
C21 C20 H202 105.9(5) . . . no
H201 C20 H202 108.7(6) . . . no
C20 C21 H211 105.7(5) . . . no
C20 C21 H212 108.0(6) . . . no
C22 C21 H211 109.1(5) . . . no
C22 C21 H212 110.1(6) . . . no
H211 C21 H212 108.6(6) . . . no
N23 C22 H221 107.9(5) . . . no
N23 C22 H222 109.3(5) . . . no
C21 C22 H221 109.8(5) . . . no
C21 C22 H222 110.2(6) . . . no
H221 C22 H222 108.5(6) . . . no
N23 C24 H241 116.6(5) . . . no
C26 C24 H241 116.0(5) . . . no
C27 C29 H291 119.1(6) . . . no
C30 C29 H291 118.4(6) . . . no
C29 C30 H301 121.6(7) . . . no
C31 C30 H301 118.6(7) . . . no
C30 C31 H311 119.6(8) . . . no
C32 C31 H311 119.7(8) . . . no
C26 C32 H321 120.8(7) . . . no
C31 C32 H321 117.9(6) . . . no
N19 C43 H431 109.3(5) . . . no
N19 C43 H432 106.6(5) . . . no
C44 C43 H431 109.3(5) . . . no
C44 C43 H432 107.1(5) . . . no
H431 C43 H432 107.0(7) . . . no
C43 C44 H441 108.4(5) . . . no
C43 C44 H442 109.8(5) . . . no
C45 C44 H441 109.3(5) . . . no
C45 C44 H442 109.7(6) . . . no
H441 C44 H442 107.1(7) . . . no
Si46 C45 H451 108.6(4) . . . no
Si46 C45 H452 109.0(5) . . . no
C44 C45 H451 107.3(5) . . . no
C44 C45 H452 107.9(5) . . . no
H451 C45 H452 107.7(7) . . . no
Si46 C47 H471 111.6(6) . . . no
Si46 C47 H472 108.3(7) . . . no
Si46 C47 H473 111.4(9) . . . no
H471 C47 H472 107.4(13) . . . no
H471 C47 H473 110.4(11) . . . no
H472 C47 H473 107.5(9) . . . no
Si46 C51 H511 111.9(10) . . . no
Si46 C51 H512 114.8(11) . . . no
Si46 C51 H513 106.7(7) . . . no
H511 C51 H512 114.2(9) . . . no
H511 C51 H513 102.2(12) . . . no
H512 C51 H513 105.8(12) . . . no
Si46 C55 H551 112.7(11) . . . no
Si46 C55 H552 108.0(10) . . . no
Si46 C55 H553 112.7(9) . . . no
H551 C55 H552 105.6(12) . . . no
H551 C55 H553 112.6(15) . . . no
H552 C55 H553 104.6(14) . . . no

loop_
_geom_bond_atom_site_label_1
_geom_bond_atom_site_label_2
_geom_bond_distance
_geom_bond_site_symmetry_1
_geom_bond_site_symmetry_2
_geom_bond_publ_flag
Cu1 O7 1.945(4) . . yes
Cu1 O28 1.960(3) . . yes
Cu1 N2 1.951(4) . . yes
Cu1 N19 2.374(3) . . yes
Cu1 N23 1.966(4) . . yes
Si46 C45 1.865(5) . . yes
Si46 C47 1.804(7) . . yes
Si46 C51 1.820(10) . . yes
Si46 C55 1.836(11) . . yes
O7 C6 1.302(5) . . yes
O28 C27 1.294(5) . . yes
N2 C3 1.291(6) . . yes
N2 C16 1.459(6) . . yes
N19 C18 1.477(5) . . yes
N19 C20 1.482(7) . . yes
N19 C43 1.483(7) . . yes
N23 C22 1.449(6) . . yes
N23 C24 1.294(6) . . yes
C3 C5 1.437(7) . . no
C5 C6 1.404(6) . . no
C5 C11 1.411(6) . . no
C6 C8 1.420(7) . . no
C8 C9 1.376(8) . . no
C9 C10 1.384(8) . . no
C10 C11 1.354(8) . . no
C16 C17 1.526(7) . . no
C17 C18 1.523(8) . . no
C20 C21 1.504(7) . . no
C21 C22 1.530(8) . . no
C24 C26 1.422(7) . . no
C26 C27 1.423(7) . . no
C26 C32 1.428(7) . . no
C27 C29 1.410(7) . . no
C29 C30 1.368(8) . . no
C30 C31 1.376(10) . . no
C31 C32 1.364(10) . . no
C43 C44 1.530(7) . . no
C44 C45 1.518(7) . . no
C3 H31 1.014(7) . . no
C8 H81 1.024(7) . . no
C9 H91 1.016(8) . . no
C10 H101 1.009(8) . . no
C11 H111 1.021(7) . . no
C16 H161 1.008(7) . . no
C16 H162 1.009(7) . . no
C17 H171 1.003(7) . . no
C17 H172 1.006(7) . . no
C18 H181 1.009(6) . . no
C18 H182 1.008(8) . . no
C20 H201 0.995(8) . . no
C20 H202 1.015(7) . . no
C21 H211 1.016(8) . . no
C21 H212 0.995(8) . . no
C22 H221 1.011(7) . . no
C22 H222 1.002(7) . . no
C24 H241 1.000(6) . . no
C29 H291 1.031(8) . . no
C30 H301 1.012(11) . . no
C31 H311 1.017(8) . . no
C32 H321 0.993(8) . . no
C43 H431 1.001(7) . . no
C43 H432 1.030(8) . . no
C44 H441 1.016(8) . . no
C44 H442 1.013(7) . . no
C45 H451 1.017(7) . . no
C45 H452 1.006(7) . . no
C47 H471 0.995(9) . . no
C47 H472 1.031(15) . . no
C47 H473 0.994(14) . . no
C51 H511 0.997(11) . . no
C51 H512 0.948(13) . . no
C51 H513 1.097(14) . . no
C55 H551 0.976(14) . . no
C55 H552 1.074(17) . . no
C55 H553 0.988(16) . . no

loop_
_geom_contact_atom_site_label_1
_geom_contact_atom_site_label_2
_geom_contact_distance
_geom_contact_site_symmetry_1
_geom_contact_site_symmetry_2
_geom_contact_publ_flag
Cu1 H211 3.715(5) . . no
Cu1 H172 3.687(5) . 4_556 no
O7 H202 2.865(6) . . no
O7 H222 2.464(6) . . no
O28 H161 2.481(6) . . no
O28 H222 2.723(6) . 1_455 no
O28 H172 2.730(6) . 4_556 no
N2 H182 2.632(6) . . no
N23 H431 2.915(7) . . no
C3 C18 3.596(7) . . no
C8 C16 3.532(7) . 1_655 no
C16 C43 3.525(7) . . no
C16 C8 3.532(7) . 1_455 no
C18 C3 3.596(7) . . no
C21 C44 3.542(8) . . no
C22 C29 3.217(8) . 1_655 no
C22 C27 3.548(7) . 1_655 no
C27 C22 3.548(7) . 1_455 no
C29 C22 3.217(8) . 1_455 no
C43 C16 3.525(7) . . no
C44 C21 3.542(8) . . no
C5 H181 3.018(6) . 4_556 no
C8 H162 3.003(7) . 1_655 no
C10 H301 2.954(8) . 4_646 no
C11 H301 2.937(9) . 4_646 no
C16 H432 2.931(7) . . no
C17 H81 3.094(8) . 4_446 no
C17 H432 2.544(7) . . no
C18 H442 2.846(7) . . no
C20 H441 2.732(7) . . no
C21 H441 3.009(8) . . no
C21 H431 2.805(8) . . no
C22 H291 2.990(7) . 1_655 no
C24 H511 2.806(8) . 2_557 no
C27 H172 2.800(7) . 4_556 no
C27 H222 2.945(7) . 1_455 no
C29 H221 2.880(7) . 1_455 no
C29 H162 2.926(7) . 4_556 no
C29 H172 2.901(7) . 4_556 no
C29 H222 2.795(8) . 1_455 no
C30 H162 3.048(8) . 4_556 no
C30 H31 3.017(9) . 4_556 no
C31 H31 2.844(8) . 4_556 no
C32 H31 2.979(7) . 4_556 no
C43 H171 2.770(7) . . no
C43 H211 2.592(8) . . no
C44 H181 2.862(7) . . no
C44 H201 2.711(7) . . no
C44 H211 2.980(8) . . no
C45 H212 3.032(8) . 1_455 no
C51 H441 3.027(8) . . no
H31 H111 2.336(7) . . no
H31 H162 2.238(7) . . no
H31 C30 3.017(9) . 4_546 no
H31 C31 2.844(8) . 4_546 no
H31 C32 2.979(7) . 4_546 no
H81 C17 3.094(8) . 4_656 no
H111 H31 2.336(7) . . no
H111 H472 2.532(8) . 4_556 no
H161 O28 2.481(6) . . no
H161 H432 2.475(7) . . no
H162 C8 3.003(7) . 1_455 no
H162 H31 2.238(7) . . no
H162 C29 2.926(7) . 4_546 no
H162 C30 3.048(8) . 4_546 no
H171 C43 2.770(7) . . no
H171 H432 2.095(7) . . no
H172 Cu1 3.687(5) . 4_546 no
H172 O28 2.730(6) . 4_546 no
H172 C27 2.800(7) . 4_546 no
H172 C29 2.901(7) . 4_546 no
H181 C44 2.862(7) . . no
H181 H201 2.423(8) . . no
H181 H442 2.271(7) . . no
H181 C5 3.018(6) . 4_546 no
H182 N2 2.632(6) . . no
H182 H202 2.336(8) . . no
H201 C44 2.711(7) . . no
H201 H181 2.423(8) . . no
H201 H441 2.298(7) . . no
H202 O7 2.865(6) . . no
H202 H182 2.336(8) . . no
H202 H222 2.464(8) . . no
H211 Cu1 3.715(5) . . no
H211 C43 2.592(8) . . no
H211 C44 2.980(8) . . no
H211 H431 2.170(8) . . no
H211 H441 2.432(8) . . no
H212 C45 3.032(8) . 1_655 no
H212 H432 2.577(8) . 1_655 no
H212 H452 2.569(8) . 1_655 no
H221 C29 2.880(7) . 1_655 no
H221 H241 2.077(7) . . no
H221 H551 2.569(11) . 2_657 no
H222 O7 2.464(6) . . no
H222 O28 2.723(6) . 1_655 no
H222 C27 2.945(7) . 1_655 no
H222 C29 2.795(8) . 1_655 no
H222 H202 2.464(8) . . no
H222 H291 2.481(8) . 1_655 no
H241 H221 2.077(7) . . no
H241 H321 2.378(8) . . no
H241 H511 2.424(9) . 2_557 no
H291 C22 2.990(7) . 1_455 no
H291 H222 2.481(8) . 1_455 no
H301 C10 2.954(8) . 4_456 no
H301 C11 2.937(9) . 4_456 no
H311 H473 2.336(9) . 1_565 no
H321 H241 2.378(8) . . no
H431 N23 2.915(7) . . no
H431 C21 2.805(8) . . no
H431 H211 2.170(8) . . no
H431 H451 2.410(7) . . no
H432 C16 2.931(7) . . no
H432 C17 2.544(7) . . no
H432 H161 2.475(7) . . no
H432 H171 2.095(7) . . no
H432 H212 2.577(8) . 1_455 no
H441 C20 2.732(7) . . no
H441 C21 3.009(8) . . no
H441 C51 3.027(8) . . no
H441 H201 2.298(7) . . no
H441 H211 2.432(8) . . no
H441 H513 2.436(8) . . no
H442 C18 2.846(7) . . no
H442 H181 2.271(7) . . no
H451 H431 2.410(7) . . no
H452 H212 2.569(8) . 1_455 no
H472 H111 2.532(8) . 4_546 no
H473 H311 2.336(9) . 1_545 no
H511 C24 2.806(8) . 2_557 no
H511 H241 2.424(9) . 2_557 no
H513 H441 2.436(8) . . no
H513 H553 2.426(16) . 1_655 no
H551 H221 2.569(11) . 2_457 no
H553 H513 2.426(16) . 1_455 no

loop_
_geom_hbond_atom_site_label_D
_geom_hbond_atom_site_label_H
_geom_hbond_atom_site_label_A
_geom_hbond_distance_DH
_geom_hbond_distance_HA
_geom_hbond_distance_DA
_geom_hbond_angle_DHA
_geom_hbond_site_symmetry_A
_geom_hbond_publ_flag
C16 H161 O28 1.008(7) 2.481(6) 3.067(6) 116.5(5) . yes
C22 H222 O7 1.002(7) 2.464(6) 3.037(6) 115.8(4) . yes

loop_
_geom_torsion_atom_site_label_1
_geom_torsion_atom_site_label_2
_geom_torsion_atom_site_label_3
_geom_torsion_atom_site_label_4
_geom_torsion
_geom_torsion_site_symmetry_1
_geom_torsion_site_symmetry_2
_geom_torsion_site_symmetry_3
_geom_torsion_site_symmetry_4
_geom_torsion_publ_flag
O28 Cu1 O7 C6 -58.7(5) . . . . no
N2 Cu1 O7 C6 31.4(4) . . . . no
N19 Cu1 O7 C6 118.1(4) . . . . no
N23 Cu1 O7 C6 -153.9(4) . . . . no
O7 Cu1 O28 C27 -76.3(4) . . . . no
N2 Cu1 O28 C27 -166.6(4) . . . . no
N19 Cu1 O28 C27 107.0(3) . . . . no
N23 Cu1 O28 C27 18.9(4) . . . . no
O7 Cu1 N2 C3 -22.7(4) . . . . no
O7 Cu1 N2 C16 156.9(3) . . . . no
O28 Cu1 N2 C3 121.1(4) . . . . no
O28 Cu1 N2 C16 -59.3(3) . . . . no
N19 Cu1 N2 C3 -127.6(4) . . . . no
N19 Cu1 N2 C16 51.9(3) . . . . no
O7 Cu1 N19 C18 -74.9(4) . . . . no
O7 Cu1 N19 C20 40.8(3) . . . . no
O7 Cu1 N19 C43 162.3(3) . . . . no
O28 Cu1 N19 C18 103.1(4) . . . . no
O28 Cu1 N19 C20 -141.2(3) . . . . no
O28 Cu1 N19 C43 -19.7(3) . . . . no
N2 Cu1 N19 C18 14.8(4) . . . . no
N2 Cu1 N19 C20 130.5(3) . . . . no
N2 Cu1 N19 C43 -108.0(3) . . . . no
N23 Cu1 N19 C18 -165.9(4) . . . . no
N23 Cu1 N19 C20 -50.2(3) . . . . no
N23 Cu1 N19 C43 71.3(3) . . . . no
O7 Cu1 N23 C22 -47.6(3) . . . . no
O7 Cu1 N23 C24 129.9(4) . . . . no
O28 Cu1 N23 C22 168.5(3) . . . . no
O28 Cu1 N23 C24 -14.0(4) . . . . no
N19 Cu1 N23 C22 57.3(3) . . . . no
N19 Cu1 N23 C24 -125.2(4) . . . . no
C47 Si46 C45 C44 -55.9(6) . . . . no
C51 Si46 C45 C44 64.4(5) . . . . no
C55 Si46 C45 C44 -177.7(5) . . . . no
Cu1 O7 C6 C8 158.8(4) . . . . no
Cu1 O7 C6 C5 -24.4(6) . . . . no
Cu1 O28 C27 C26 -15.1(6) . . . . no
Cu1 O28 C27 C29 165.7(3) . . . . no
Cu1 N2 C3 C5 6.4(7) . . . . no
C16 N2 C3 C5 -173.2(4) . . . . no
C3 N2 C16 C17 97.1(5) . . . . no
Cu1 N2 C16 C17 -82.5(4) . . . . no
C20 N19 C18 C17 -176.4(4) . . . . no
C43 N19 C18 C17 58.0(5) . . . . no
Cu1 N19 C18 C17 -64.0(5) . . . . no
C18 N19 C20 C21 176.7(4) . . . . no
C43 N19 C20 C21 -57.9(5) . . . . no
Cu1 N19 C20 C21 62.6(4) . . . . no
C18 N19 C43 C44 70.7(6) . . . . no
C20 N19 C43 C44 -52.9(5) . . . . no
Cu1 N19 C43 C44 -169.6(3) . . . . no
Cu1 N23 C22 C21 -70.3(4) . . . . no
Cu1 N23 C24 C26 6.1(7) . . . . no
C22 N23 C24 C26 -176.4(5) . . . . no
C24 N23 C22 C21 112.0(5) . . . . no
N2 C3 C5 C6 11.9(8) . . . . no
N2 C3 C5 C11 -170.2(5) . . . . no
C3 C5 C6 O7 -2.1(7) . . . . no
C3 C5 C6 C8 174.8(4) . . . . no
C11 C5 C6 O7 -180.0(4) . . . . no
C11 C5 C6 C8 -3.1(6) . . . . no
C3 C5 C11 C10 -177.0(5) . . . . no
C6 C5 C11 C10 0.9(7) . . . . no
O7 C6 C8 C9 -179.5(5) . . . . no
C5 C6 C8 C9 3.4(7) . . . . no
C6 C8 C9 C10 -1.5(8) . . . . no
C8 C9 C10 C11 -0.8(8) . . . . no
C9 C10 C11 C5 1.1(8) . . . . no
N2 C16 C17 C18 28.1(6) . . . . no
C16 C17 C18 N19 50.0(6) . . . . no
N19 C20 C21 C22 -70.1(6) . . . . no
C20 C21 C22 N23 65.5(6) . . . . no
N23 C24 C26 C27 4.0(8) . . . . no
N23 C24 C26 C32 -178.5(5) . . . . no
C24 C26 C27 O28 0.7(7) . . . . no
C24 C26 C27 C29 179.8(5) . . . . no
C32 C26 C27 O28 -176.9(4) . . . . no
C32 C26 C27 C29 2.3(7) . . . . no
C24 C26 C32 C31 -177.8(5) . . . . no
C27 C26 C32 C31 -0.2(8) . . . . no
O28 C27 C29 C30 177.1(5) . . . . no
C26 C27 C29 C30 -2.1(8) . . . . no
C27 C29 C30 C31 -0.3(9) . . . . no
C29 C30 C31 C32 2.5(9) . . . . no
C30 C31 C32 C26 -2.2(9) . . . . no
N19 C43 C44 C45 -174.0(4) . . . . no
C43 C44 C45 Si46 -161.7(4) . . . . no
